data_7037411
loop_
_publ_author_name
'Zhu, Yi-Xuan'
'Wei, Zhang-Wen'
'Pan, Mei'
'Wang, Hai-Ping'
'Zhang, Jian-Yong'
'Su, Cheng-Yong'

_publ_section_title
;
 A new TPE-based tetrapodal ligand and its Ln(iii) complexes:
 multi-stimuli responsive AIE (aggregation-induced
 emission)/ILCT(intraligand charge transfer)-bifunctional
 photoluminescence and NIR emission sensitization.
;
_journal_issue 3
_journal_name_full 'Dalton transactions (Cambridge, England : 2003)'
_journal_page_first 943
_journal_page_last 950
_journal_paper_doi 10.1039/c5dt03640b
_journal_volume 45
_journal_year 2016
_chemical_formula_moiety 'C50 H40 N6 O11 Tb'
_chemical_formula_sum 'C50 H40 N6 O11 Tb'
_chemical_formula_weight 1059.80
_chemical_melting_point ?
_space_group_crystal_system orthorhombic
_space_group_IT_number 50
_space_group_name_Hall '-P 2ab 2b'
_space_group_name_H-M_alt 'P b a n'
_symmetry_space_group_name_Hall '-P 2ab 2b'
_symmetry_space_group_name_H-M 'P b a n :2'
_atom_sites_solution_hydrogens geom
_audit_creation_method SHELXL-2014/7
_audit_update_record
;
2015-09-17 deposited with the CCDC.
2015-11-23 downloaded from the CCDC.
;
_cell_angle_alpha 90
_cell_angle_beta 90
_cell_angle_gamma 90
_cell_formula_units_Z 4
_cell_length_a 28.363
_cell_length_b 17.009
_cell_length_c 15.655
_cell_measurement_temperature 173(2)
_cell_volume 7552.383
_computing_structure_refinement 'SHELXL-2014/7 (Sheldrick, 2014)'
_computing_structure_solution 'SHELXL-2014/7 (Sheldrick, 2014)'
_diffrn_ambient_temperature 173(2)
_diffrn_measured_fraction_theta_full 0.954
_diffrn_measured_fraction_theta_max 0.954
_diffrn_measurement_device_type 'SuperNova, Dual, Cu at zero, Atlas'
_diffrn_measurement_method '\w scans'
_diffrn_radiation_type CuK\a
_diffrn_radiation_wavelength 1.54184
_diffrn_reflns_av_R_equivalents 0.0675
_diffrn_reflns_av_unetI/netI 0.0787
_diffrn_reflns_laue_measured_fraction_full 0.954
_diffrn_reflns_laue_measured_fraction_max 0.954
_diffrn_reflns_limit_h_max 33
_diffrn_reflns_limit_h_min -23
_diffrn_reflns_limit_k_max 19
_diffrn_reflns_limit_k_min -18
_diffrn_reflns_limit_l_max 17
_diffrn_reflns_limit_l_min -12
_diffrn_reflns_number 16361
_diffrn_reflns_point_group_measured_fraction_full 0.954
_diffrn_reflns_point_group_measured_fraction_max 0.954
_diffrn_reflns_theta_full 65.103
_diffrn_reflns_theta_max 65.103
_diffrn_reflns_theta_min 3.116
_diffrn_source 'SuperNova (Cu) X-ray Source'
_exptl_absorpt_coefficient_mu 4.958
_exptl_crystal_colour Colorless
_exptl_crystal_density_diffrn 0.932
_exptl_crystal_description Block
_exptl_crystal_F_000 2140
_exptl_crystal_size_max 0.2
_exptl_crystal_size_mid 0.2
_exptl_crystal_size_min 0.2
_platon_squeeze_details
;
;
_refine_diff_density_max 1.735
_refine_diff_density_min -0.657
_refine_diff_density_rms 0.099
_refine_ls_extinction_method none
_refine_ls_goodness_of_fit_ref 0.946
_refine_ls_hydrogen_treatment constr
_refine_ls_matrix_type full
_refine_ls_number_parameters 330
_refine_ls_number_reflns 6155
_refine_ls_number_restraints 70
_refine_ls_restrained_S_all 0.986
_refine_ls_R_factor_all 0.1388
_refine_ls_R_factor_gt 0.0831
_refine_ls_shift/su_max 0.000
_refine_ls_shift/su_mean 0.000
_refine_ls_structure_factor_coef Fsqd
_refine_ls_weighting_details 'w=1/[\s^2^(Fo^2^)+(0.1400P)^2^] where P=(Fo^2^+2Fc^2^)/3'
_refine_ls_weighting_scheme calc
_refine_ls_wR_factor_gt 0.2204
_refine_ls_wR_factor_ref 0.2464
_reflns_Friedel_coverage 0.000
_reflns_number_gt 2782
_reflns_number_total 6155
_reflns_threshold_expression 'I > 2\s(I)'
_cod_data_source_file c5dt03640b2.cif
_cod_data_source_block LIFM-21Tb
_cod_depositor_comments
;
The following automatic conversions were performed:

'_chemical_melting_point' value 'not measured' was changed to '?' -
the value is undefined or not given.

Automatic conversion script
Id: cif_fix_values 4268 2015-11-12 08:31:59Z antanas 

 Adding full bibliography for 7037411.cif.
;
_cod_original_cell_volume 7552.1
_cod_database_code 7037411
_shelx_shelxl_version_number 2014/7
_shelx_space_group_comment
;
The symmetry employed for this shelxl refinement is uniquely defined
by the following loop, which should always be used as a source of
symmetry information in preference to the above space-group names.
They are only intended as comments.
;

loop_
_space_group_symop_operation_xyz
'x, y, z'
'-x+1/2, -y+1/2, z'
'x, -y+1/2, -z'
'-x+1/2, y, -z'
'-x, -y, -z'
'x-1/2, y-1/2, -z'
'-x, y-1/2, z'
'x-1/2, -y, z'

loop_
_atom_site_label
_atom_site_type_symbol
_atom_site_fract_x
_atom_site_fract_y
_atom_site_fract_z
_atom_site_U_iso_or_equiv
_atom_site_adp_type
_atom_site_occupancy
_atom_site_site_symmetry_order
_atom_site_calc_flag
_atom_site_refinement_flags_posn
_atom_site_refinement_flags_adp
_atom_site_refinement_flags_occupancy
_atom_site_disorder_assembly
_atom_site_disorder_group
C22 C 0.0633(4) 0.5376(6) 0.3291(10) 0.129(4) Uani 1 1 d . . . . .
H22 H 0.0522 0.4987 0.3677 0.155 Uiso 1 1 calc R U . . .
C14 C 0.2220(2) 0.3524(5) 0.1581(6) 0.070(2) Uani 1 1 d . . . . .
C13 C 0.2572(2) 0.2891(5) 0.1700(5) 0.067(2) Uani 1 1 d . . . . .
C20 C 0.1169(4) 0.5342(8) 0.1162(8) 0.139(4) Uani 1 1 d . . . . .
H20A H 0.1299 0.5778 0.0815 0.166 Uiso 1 1 calc R U . . .
H20B H 0.0904 0.5103 0.0843 0.166 Uiso 1 1 calc R U . . .
C19 C 0.1882(3) 0.3472(5) 0.0967(6) 0.079(2) Uani 1 1 d . . . . .
H19 H 0.1883 0.3014 0.0619 0.095 Uiso 1 1 calc R U . . .
C7 C 0.3989(3) 0.3616(5) 0.2108(7) 0.085(3) Uani 1 1 d . . . . .
C12 C 0.3727(3) 0.3946(5) 0.1499(7) 0.084(3) Uani 1 1 d . . . . .
H12 H 0.3864 0.4338 0.1146 0.100 Uiso 1 1 calc R U . . .
C15 C 0.2219(3) 0.4197(5) 0.2039(7) 0.089(3) Uani 1 1 d . . . . .
H15 H 0.2454 0.4260 0.2466 0.107 Uiso 1 1 calc R U . . .
C6 C 0.4496(3) 0.3853(5) 0.2288(7) 0.099(3) Uani 1 1 d . . . . .
H6A H 0.4649 0.3444 0.2643 0.118 Uiso 1 1 calc R U . . .
H6B H 0.4671 0.3890 0.1742 0.118 Uiso 1 1 calc R U . . .
C8 C 0.3792(3) 0.3035(6) 0.2612(7) 0.090(3) Uani 1 1 d . . . . .
H8 H 0.3975 0.2793 0.3047 0.108 Uiso 1 1 calc R U . . .
C25 C 0.0951(4) 0.6408(6) 0.2107(8) 0.113(4) Uani 1 1 d . . . . .
H25 H 0.1036 0.6771 0.1672 0.135 Uiso 1 1 calc R U . . .
C11 C 0.3264(3) 0.3734(5) 0.1368(6) 0.079(2) Uani 1 1 d . . . . .
H11 H 0.3082 0.4010 0.0957 0.095 Uiso 1 1 calc R U . . .
C24 C 0.0771(3) 0.6685(6) 0.2892(9) 0.110(3) Uani 1 1 d . . . . .
H24 H 0.0763 0.7235 0.2997 0.132 Uiso 1 1 calc R U . . .
C9 C 0.3325(3) 0.2802(5) 0.2484(6) 0.084(2) Uani 1 1 d . . . . .
H9 H 0.3188 0.2419 0.2850 0.101 Uiso 1 1 calc R U . . .
C21 C 0.0823(4) 0.5154(7) 0.2511(10) 0.120(4) Uani 1 1 d . . . . .
H21 H 0.0820 0.4612 0.2364 0.144 Uiso 1 1 calc R U . . .
C18 C 0.1543(3) 0.4019(6) 0.0809(7) 0.101(3) Uani 1 1 d . . . . .
H18 H 0.1307 0.3949 0.0385 0.121 Uiso 1 1 calc R U . . .
C17 C 0.1568(4) 0.4699(7) 0.1325(7) 0.109(3) Uani 1 1 d . . . . .
C16 C 0.1902(3) 0.4795(6) 0.1927(7) 0.093(3) Uani 1 1 d . . . . .
H16 H 0.1917 0.5259 0.2263 0.112 Uiso 1 1 calc R U . . .
C23 C 0.0606(4) 0.6179(5) 0.3511(9) 0.109(4) Uani 1 1 d . . . . .
C10 C 0.3059(2) 0.3126(5) 0.1826(6) 0.070(2) Uani 1 1 d . . . . .
N1 N 0.4518(3) 0.4627(5) 0.2743(7) 0.106(3) Uani 1 1 d . U . . .
C4 C 0.4552(5) 0.5280(8) 0.2289(10) 0.153(5) Uani 1 1 d . U . . .
H4 H 0.4605 0.5266 0.1690 0.183 Uiso 1 1 calc R U . . .
C5 C 0.4508(6) 0.5978(8) 0.2719(13) 0.172(6) Uani 1 1 d . U . . .
H5 H 0.4494 0.6443 0.2384 0.207 Uiso 1 1 calc R U . . .
C1 C 0.4483(6) 0.6063(10) 0.3561(12) 0.165(5) Uani 1 1 d . U . . .
C2 C 0.4461(4) 0.5339(7) 0.4064(10) 0.139(4) Uani 1 1 d . U . . .
H2 H 0.4431 0.5334 0.4668 0.166 Uiso 1 1 calc R U . . .
C3 C 0.4487(3) 0.4665(6) 0.3580(8) 0.100(3) Uani 1 1 d . U . . .
H3 H 0.4483 0.4179 0.3879 0.119 Uiso 1 1 calc R U . . .
N2 N 0.1001(3) 0.5643(6) 0.1976(6) 0.105(3) Uani 1 1 d . . . . .
O6 O 0.1126(6) 0.7496(11) 0.4616(11) 0.143(7) Uani 0.5 1 d . . P A .
O2 O 0.0414(3) 0.6414(3) 0.4200(6) 0.131(3) Uani 1 1 d . . . . .
O1 O 0.4441(5) 0.6736(5) 0.3935(7) 0.206(5) Uani 1 1 d . U . . .
Tb1 Tb 0.02751(2) 0.7500 0.5000 0.0756(3) Uani 1 2 d S T P A .
O5 O -0.0339(2) 0.6409(4) 0.5297(7) 0.133(3) Uani 1 1 d D . . . .
O3 O -0.0370(4) 0.7503(5) 0.6001(8) 0.176(4) Uani 1 1 d D U . . .
O4A O -0.1034(8) 0.6567(12) 0.5867(16) 0.145(9) Uani 0.4 1 d D . P A 1
N3A N -0.0643(5) 0.6944(10) 0.5572(13) 0.099(6) Uani 0.4 1 d D U P A 1
N3 N -0.0385(6) 0.6744(8) 0.6102(9) 0.109(4) Uani 0.6 1 d D U P A 2
O4 O -0.0699(8) 0.6515(7) 0.6697(15) 0.213(10) Uani 0.6 1 d D . P A 2

loop_
_atom_site_aniso_label
_atom_site_aniso_U_11
_atom_site_aniso_U_22
_atom_site_aniso_U_33
_atom_site_aniso_U_23
_atom_site_aniso_U_13
_atom_site_aniso_U_12
C22 0.125(8) 0.081(6) 0.182(13) -0.010(8) 0.073(9) 0.009(6)
C14 0.035(3) 0.082(5) 0.092(6) -0.007(5) -0.012(4) 0.011(4)
C13 0.053(4) 0.082(5) 0.066(5) 0.000(4) 0.004(4) 0.014(4)
C20 0.133(9) 0.165(11) 0.118(11) -0.016(9) -0.006(8) 0.073(8)
C19 0.081(5) 0.076(5) 0.082(7) 0.006(5) 0.020(5) 0.030(4)
C7 0.072(5) 0.071(5) 0.111(8) -0.017(6) -0.004(6) 0.020(4)
C12 0.061(5) 0.077(5) 0.113(8) -0.002(6) -0.003(5) 0.007(4)
C15 0.070(5) 0.083(6) 0.116(8) -0.004(6) -0.003(5) 0.025(5)
C6 0.101(6) 0.079(6) 0.115(8) -0.016(6) -0.031(6) 0.008(5)
C8 0.086(6) 0.081(6) 0.102(8) 0.000(6) -0.020(5) 0.010(5)
C25 0.121(7) 0.087(7) 0.129(10) 0.020(7) 0.024(7) 0.039(6)
C11 0.075(5) 0.079(5) 0.085(6) 0.008(5) 0.000(5) 0.011(4)
C24 0.094(6) 0.077(6) 0.159(11) 0.006(8) 0.015(7) 0.027(5)
C9 0.095(6) 0.081(5) 0.076(6) 0.008(5) -0.008(5) -0.006(5)
C21 0.103(8) 0.078(7) 0.178(13) -0.047(9) 0.026(8) 0.016(6)
C18 0.093(6) 0.111(8) 0.099(8) -0.032(7) 0.013(6) 0.011(6)
C17 0.110(8) 0.132(9) 0.086(8) 0.010(7) 0.012(7) 0.045(7)
C16 0.102(7) 0.093(7) 0.085(8) -0.015(6) 0.008(6) 0.024(5)
C23 0.140(8) 0.047(5) 0.141(10) -0.023(6) 0.052(8) -0.002(5)
C10 0.062(4) 0.070(5) 0.079(6) -0.014(5) -0.012(4) 0.010(4)
N1 0.127(6) 0.073(5) 0.120(8) 0.006(6) -0.059(6) 0.008(4)
C4 0.220(12) 0.100(8) 0.138(10) 0.002(8) -0.064(9) -0.010(8)
C5 0.255(13) 0.081(8) 0.182(13) -0.002(9) -0.069(12) 0.002(9)
C1 0.228(12) 0.106(9) 0.161(12) -0.030(10) -0.071(11) 0.008(9)
C2 0.156(9) 0.095(7) 0.164(11) -0.022(8) -0.057(9) 0.033(7)
C3 0.106(6) 0.081(6) 0.111(9) 0.009(7) -0.046(7) 0.009(5)
N2 0.119(6) 0.092(6) 0.104(7) -0.009(6) 0.020(6) 0.034(5)
O6 0.168(12) 0.084(8) 0.177(19) -0.022(17) 0.086(12) -0.037(11)
O2 0.201(7) 0.037(3) 0.156(7) -0.027(4) 0.085(6) -0.001(4)
O1 0.338(12) 0.099(6) 0.180(9) -0.021(6) -0.129(9) 0.046(7)
Tb1 0.0672(4) 0.0527(4) 0.1071(6) -0.0120(5) 0.000 0.000
O5 0.112(5) 0.081(5) 0.206(9) -0.042(5) 0.057(5) -0.002(4)
O3 0.212(7) 0.099(5) 0.217(8) -0.037(5) 0.120(6) -0.019(5)
O4A 0.176(17) 0.099(14) 0.16(2) -0.070(15) 0.040(16) -0.066(13)
N3A 0.094(9) 0.117(10) 0.086(9) -0.009(9) -0.017(8) 0.001(8)
N3 0.135(8) 0.069(7) 0.123(9) 0.020(7) 0.025(8) -0.010(6)
O4 0.29(2) 0.060(7) 0.29(2) -0.004(12) 0.18(2) 0.003(11)

loop_
_atom_type_symbol
_atom_type_description
_atom_type_scat_dispersion_real
_atom_type_scat_dispersion_imag
_atom_type_scat_source
C C 0.0181 0.0091 'International Tables Vol C Tables 4.2.6.8 and 6.1.1.4'
H H 0.0000 0.0000 'International Tables Vol C Tables 4.2.6.8 and 6.1.1.4'
N N 0.0311 0.0180 'International Tables Vol C Tables 4.2.6.8 and 6.1.1.4'
O O 0.0492 0.0322 'International Tables Vol C Tables 4.2.6.8 and 6.1.1.4'
Tb Tb -9.1472 9.1891 'International Tables Vol C Tables 4.2.6.8 and 6.1.1.4'

loop_
_geom_angle_atom_site_label_1
_geom_angle_atom_site_label_2
_geom_angle_atom_site_label_3
_geom_angle
_geom_angle_site_symmetry_1
_geom_angle_site_symmetry_3
C21 C22 C23 120.0(11) . .
C15 C14 C19 115.5(7) . .
C15 C14 C13 123.4(7) . .
C19 C14 C13 121.0(8) . .
C13 C13 C10 122.8(8) 2 .
C13 C13 C14 119.9(7) 2 .
C10 C13 C14 117.3(7) . .
N2 C20 C17 109.6(9) . .
C14 C19 C18 125.5(9) . .
C12 C7 C8 119.0(8) . .
C12 C7 C6 123.2(9) . .
C8 C7 C6 117.8(9) . .
C7 C12 C11 121.8(9) . .
C14 C15 C16 124.2(9) . .
N1 C6 C7 111.1(7) . .
C7 C8 C9 120.3(9) . .
N2 C25 C24 120.1(10) . .
C12 C11 C10 121.2(8) . .
C23 C24 C25 121.8(10) . .
C10 C9 C8 120.5(9) . .
N2 C21 C22 123.4(10) . .
C19 C18 C17 114.8(9) . .
C16 C17 C18 122.4(9) . .
C16 C17 C20 121.9(11) . .
C18 C17 C20 115.7(11) . .
C17 C16 C15 117.5(10) . .
O2 C23 C24 123.0(9) . .
O2 C23 C22 122.3(11) . .
C24 C23 C22 114.5(11) . .
C11 C10 C9 116.8(7) . .
C11 C10 C13 122.3(8) . .
C9 C10 C13 120.5(8) . .
C3 N1 C4 120.0(11) . .
C3 N1 C6 120.9(9) . .
C4 N1 C6 119.1(11) . .
N1 C4 C5 117.2(14) . .
C1 C5 C4 125.9(16) . .
O1 C1 C5 123.5(17) . .
O1 C1 C2 119.9(16) . .
C5 C1 C2 116.4(15) . .
C3 C2 C1 113.8(14) . .
N1 C3 C2 126.4(11) . .
C21 N2 C25 119.6(10) . .
C21 N2 C20 118.2(10) . .
C25 N2 C20 121.1(11) . .
O6 O6 Tb1 76.0(4) 3_566 .
C23 O2 Tb1 143.0(6) . .
C1 O1 Tb1 144.2(10) . 2_565
O1 Tb1 O1 138.4(7) 4_556 2_565
O1 Tb1 O2 82.9(4) 4_556 .
O1 Tb1 O2 90.0(3) 2_565 .
O1 Tb1 O2 90.0(3) 4_556 3_566
O1 Tb1 O2 82.9(4) 2_565 3_566
O2 Tb1 O2 160.0(4) . 3_566
O1 Tb1 O3 78.0(5) 4_556 .
O1 Tb1 O3 138.4(4) 2_565 .
O2 Tb1 O3 119.6(3) . .
O2 Tb1 O3 76.7(3) 3_566 .
O1 Tb1 O3 138.4(4) 4_556 3_566
O1 Tb1 O3 78.0(5) 2_565 3_566
O2 Tb1 O3 76.7(3) . 3_566
O2 Tb1 O3 119.6(3) 3_566 3_566
O3 Tb1 O3 81.1(7) . 3_566
O1 Tb1 O6 80.3(6) 4_556 .
O1 Tb1 O6 58.6(6) 2_565 .
O2 Tb1 O6 72.3(4) . .
O2 Tb1 O6 88.1(4) 3_566 .
O3 Tb1 O6 153.4(6) . .
O3 Tb1 O6 125.4(5) 3_566 .
O1 Tb1 O6 58.6(6) 4_556 3_566
O1 Tb1 O6 80.3(6) 2_565 3_566
O2 Tb1 O6 88.1(4) . 3_566
O2 Tb1 O6 72.3(4) 3_566 3_566
O3 Tb1 O6 125.4(5) . 3_566
O3 Tb1 O6 153.4(6) 3_566 3_566
O6 Tb1 O6 28.0(8) . 3_566
O1 Tb1 O5 72.2(4) 4_556 .
O1 Tb1 O5 141.6(4) 2_565 .
O2 Tb1 O5 68.4(3) . .
O2 Tb1 O5 127.0(3) 3_566 .
O3 Tb1 O5 51.2(3) . .
O3 Tb1 O5 66.7(4) 3_566 .
O6 Tb1 O5 134.0(5) . .
O6 Tb1 O5 127.7(5) 3_566 .
O1 Tb1 O5 141.6(4) 4_556 3_566
O1 Tb1 O5 72.2(4) 2_565 3_566
O2 Tb1 O5 127.0(3) . 3_566
O2 Tb1 O5 68.4(2) 3_566 3_566
O3 Tb1 O5 66.7(4) . 3_566
O3 Tb1 O5 51.2(3) 3_566 3_566
O6 Tb1 O5 127.7(5) . 3_566
O6 Tb1 O5 134.0(5) 3_566 3_566
O5 Tb1 O5 95.4(3) . 3_566
O1 Tb1 N3 61.9(5) 4_556 .
O1 Tb1 N3 159.8(5) 2_565 .
O2 Tb1 N3 94.6(3) . .
O2 Tb1 N3 98.5(4) 3_566 .
O3 Tb1 N3 27.0(3) . .
O3 Tb1 N3 83.9(5) 3_566 .
O6 Tb1 N3 141.4(6) . .
O6 Tb1 N3 119.5(6) 3_566 .
O5 Tb1 N3 29.1(3) . .
O5 Tb1 N3 89.4(4) 3_566 .
O1 Tb1 N3 159.8(5) 4_556 3_566
O1 Tb1 N3 61.9(5) 2_565 3_566
O2 Tb1 N3 98.5(4) . 3_566
O2 Tb1 N3 94.6(3) 3_566 3_566
O3 Tb1 N3 83.9(5) . 3_566
O3 Tb1 N3 27.0(3) 3_566 3_566
O6 Tb1 N3 119.5(6) . 3_566
O6 Tb1 N3 141.4(6) 3_566 3_566
O5 Tb1 N3 89.4(4) . 3_566
O5 Tb1 N3 29.1(3) 3_566 3_566
N3 Tb1 N3 97.9(6) . 3_566
N3A O5 Tb1 90.2(8) . .
N3 O5 Tb1 86.2(7) . .
N3 O3 Tb1 95.8(8) . .
N3A O3 Tb1 96.1(8) . .
O5 N3A O4A 108.5(16) . .
O5 N3A O3 105.2(11) . .
O4A N3A O3 127.5(16) . .
O5 N3A Tb1 62.7(7) . .
O4A N3A Tb1 170.2(16) . .
O3 N3A Tb1 55.4(7) . .
O3 N3 O4 113.1(12) . .
O3 N3 O5 107.0(11) . .
O4 N3 O5 124.9(15) . .
O3 N3 Tb1 57.2(6) . .
O4 N3 Tb1 169.5(11) . .
O5 N3 Tb1 64.8(6) . .

loop_
_geom_bond_atom_site_label_1
_geom_bond_atom_site_label_2
_geom_bond_distance
_geom_bond_site_symmetry_2
C22 C21 1.386(16) .
C22 C23 1.411(13) .
C14 C15 1.350(11) .
C14 C19 1.360(11) .
C14 C13 1.480(10) .
C13 C13 1.391(16) 2
C13 C10 1.453(10) .
C20 N2 1.454(13) .
C20 C17 1.594(14) .
C19 C18 1.363(11) .
C7 C12 1.332(12) .
C7 C8 1.382(12) .
C7 C6 1.521(12) .
C12 C11 1.377(11) .
C15 C16 1.369(11) .
C6 N1 1.499(11) .
C8 C9 1.396(12) .
C25 N2 1.325(12) .
C25 C24 1.412(14) .
C11 C10 1.387(11) .
C24 C23 1.378(14) .
C9 C10 1.391(11) .
C21 N2 1.284(14) .
C18 C17 1.412(14) .
C17 C16 1.346(13) .
C23 O2 1.273(12) .
N1 C3 1.314(13) .
N1 C4 1.321(15) .
C4 C5 1.371(18) .
C5 C1 1.33(2) .
C1 O1 1.291(16) .
C1 C2 1.46(2) .
C2 C3 1.377(15) .
O6 O6 1.20(3) 3_566
O6 Tb1 2.488(15) .
O2 Tb1 2.266(6) .
O1 Tb1 2.261(10) 2_565
Tb1 O1 2.261(10) 4_556
Tb1 O1 2.261(10) 2_565
Tb1 O2 2.266(6) 3_566
Tb1 O3 2.410(9) .
Tb1 O3 2.410(9) 3_566
Tb1 O6 2.488(16) 3_566
Tb1 O5 2.586(7) .
Tb1 O5 2.586(7) 3_566
Tb1 N3 2.853(13) .
Tb1 N3 2.853(13) 3_566
O5 N3A 1.327(13) .
O5 N3 1.390(12) .
O3 N3 1.303(14) .
O3 N3A 1.398(13) .
O4A N3A 1.363(14) .
N3 O4 1.345(12) .

loop_
_platon_squeeze_void_nr
_platon_squeeze_void_average_x
_platon_squeeze_void_average_y
_platon_squeeze_void_average_z
_platon_squeeze_void_volume
_platon_squeeze_void_count_electrons
_platon_squeeze_void_content
1 -0.001 -0.001 -0.008 3616 1118 ' '
